data_7035979
loop_
_publ_author_name
'Halder, Shibashis'
'Layek, Animesh'
'Ghosh, Koushik'
'Rizzoli, Corrado'
'Ray, Partha Pratim'
'Roy, Partha'

_publ_section_title
;
 A Cd(ii) based metal organic framework: a photosensitive current
 conductor.
;
_journal_issue 36
_journal_name_full 'Dalton transactions (Cambridge, England : 2003)'
_journal_page_first 16149
_journal_page_last 16155
_journal_paper_doi 10.1039/c5dt02100f
_journal_volume 44
_journal_year 2015
_chemical_formula_moiety 'C14 H10 Cd N6 S2'
_chemical_formula_sum 'C14 H10 Cd N6 S2'
_chemical_formula_weight 438.83
_space_group_IT_number 2
_symmetry_cell_setting triclinic
_symmetry_space_group_name_Hall '-P 1'
_symmetry_space_group_name_H-M 'P -1'
_atom_sites_solution_hydrogens geom
_atom_sites_solution_primary direct
_atom_sites_solution_secondary difmap
_audit_update_record
;
2015-04-23 deposited with the CCDC.
2015-07-28 downloaded from the CCDC.
;
_cell_angle_alpha 110.302(4)
_cell_angle_beta 100.984(4)
_cell_angle_gamma 93.003(3)
_cell_formula_units_Z 1
_cell_length_a 6.0349(13)
_cell_length_b 8.2409(19)
_cell_length_c 8.7848(19)
_cell_measurement_reflns_used 226
_cell_measurement_temperature 294(2)
_cell_measurement_theta_max 20.51
_cell_measurement_theta_min ?7.48
_cell_volume 398.90(15)
_computing_cell_refinement 'SAINT (Bruker, 2008)'
_computing_data_collection 'APEX2 (Bruker, 2008)'
_computing_data_reduction SAINT
_computing_structure_refinement 'SHELX97-L (Sheldrick, 2008)'
_computing_structure_solution 'SIR97 (Altomare et al., 1999)'
_diffrn_ambient_temperature 294(2)
_diffrn_measured_fraction_theta_full 1.000
_diffrn_measured_fraction_theta_max 1.000
_diffrn_measurement_device 'Bruker APEX-II CCD'
_diffrn_measurement_method '\w scans'
_diffrn_radiation_monochromator graphite
_diffrn_radiation_source 'fine-focus sealed tube'
_diffrn_radiation_type MoK\a
_diffrn_radiation_wavelength 0.71073
_diffrn_reflns_av_R_equivalents 0.0178
_diffrn_reflns_av_sigmaI/netI 0.0340
_diffrn_reflns_limit_h_max 7
_diffrn_reflns_limit_h_min -5
_diffrn_reflns_limit_k_max 9
_diffrn_reflns_limit_k_min -9
_diffrn_reflns_limit_l_max 9
_diffrn_reflns_limit_l_min -10
_diffrn_reflns_number 2411
_diffrn_reflns_theta_full 25.25
_diffrn_reflns_theta_max 25.25
_diffrn_reflns_theta_min 2.54
_exptl_absorpt_coefficient_mu 1.637
_exptl_absorpt_correction_T_max 0.940
_exptl_absorpt_correction_T_min 0.834
_exptl_absorpt_correction_type multi-scan
_exptl_absorpt_process_details 'SADABS (Bruker, 2008)'
_exptl_crystal_colour yellow
_exptl_crystal_density_diffrn 1.827
_exptl_crystal_density_method 'not measured'
_exptl_crystal_description needle
_exptl_crystal_F_000 216
_exptl_crystal_recrystallization_method 'Re-crystallisation from solvent: methanol/water'
_exptl_crystal_size_max 0.18
_exptl_crystal_size_mid 0.07
_exptl_crystal_size_min 0.04
_refine_diff_density_max 0.390
_refine_diff_density_min -0.434
_refine_diff_density_rms 0.092
_refine_ls_extinction_method none
_refine_ls_goodness_of_fit_ref 1.071
_refine_ls_hydrogen_treatment constr
_refine_ls_matrix_type full
_refine_ls_number_parameters 106
_refine_ls_number_reflns 1444
_refine_ls_number_restraints 0
_refine_ls_restrained_S_all 1.071
_refine_ls_R_factor_all 0.0356
_refine_ls_R_factor_gt 0.0321
_refine_ls_shift/su_max 0.000
_refine_ls_shift/su_mean 0.000
_refine_ls_structure_factor_coef Fsqd
_refine_ls_weighting_details 'calc w=1/[\s^2^(Fo^2^)+(0.0430P)^2^+0.1008P] where P=(Fo^2^+2Fc^2^)/3'
_refine_ls_weighting_scheme calc
_refine_ls_wR_factor_gt 0.0744
_refine_ls_wR_factor_ref 0.0764
_reflns_number_gt 1350
_reflns_number_total 1444
_reflns_threshold_expression I>2\s(I)
_cod_data_source_file c5dt02100f2.cif
_cod_data_source_block SCD2
_cod_depositor_comments
;
The following automatic conversions were performed:

'_symmetry_cell_setting' value 'Triclinic' changed to 'triclinic'
according to
/usr/data/users/saulius/crontab/automatic-downloads/rss-feeds/RSC/lib/dictionaries/cif_core.dic
dictionary named 'cif_core.dic' version 2.4.2 from 2011-04-26.

Automatic conversion script
Id: cif_fix_values 3271 2015-04-21 07:52:19Z andrius 

 Adding full bibliography for 7035979.cif.

The following automatic conversions were performed:

data name '_iucr_refine_instruction_details' was replaced with
'_iucr_refine_instructions_details' as specified in the replacement
file 'data/replacement-values/replacement_tags.lst'.

Automatic conversion script
Id: cif_correct_tags 9268 2022-04-12 08:56:07Z antanas 
;
_cod_database_code 7035979

loop_
_symmetry_equiv_pos_as_xyz
x,y,z
-x,-y,-z

loop_
_atom_site_label
_atom_site_type_symbol
_atom_site_fract_x
_atom_site_fract_y
_atom_site_fract_z
_atom_site_U_iso_or_equiv
_atom_site_adp_type
_atom_site_occupancy
_atom_site_symmetry_multiplicity
_atom_site_calc_flag
_atom_site_refinement_flags
Cd1 Cd 0.0000 0.0000 0.0000 0.03274(16) Uani 1 2 d S
S1 S 0.75593(16) 0.26581(13) -0.03917(13) 0.0385(3) Uani 1 1 d .
N1 N 0.0442(5) 0.1245(4) 0.2924(4) 0.0307(7) Uani 1 1 d .
N2 N -0.4243(5) 0.4438(4) 0.4647(4) 0.0358(7) Uani 1 1 d .
N3 N 0.3264(6) 0.1634(5) 0.0027(4) 0.0437(8) Uani 1 1 d .
C1 C 0.2180(6) 0.1069(5) 0.4040(5) 0.0343(9) Uani 1 1 d .
H1 H 0.3288 0.0399 0.3648 0.041 Uiso 1 1 calc R
C2 C 0.2402(7) 0.1832(5) 0.5737(5) 0.0382(9) Uani 1 1 d .
H2 H 0.3612 0.1654 0.6467 0.046 Uiso 1 1 calc R
C3 C 0.0801(6) 0.2865(5) 0.6334(4) 0.0329(8) Uani 1 1 d .
H3 H 0.0933 0.3413 0.7473 0.039 Uiso 1 1 calc R
C4 C -0.1001(6) 0.3071(5) 0.5214(4) 0.0290(8) Uani 1 1 d .
C5 C -0.1116(6) 0.2228(5) 0.3535(4) 0.0317(8) Uani 1 1 d .
H5 H -0.2347 0.2349 0.2783 0.038 Uiso 1 1 calc R
C6 C -0.2711(6) 0.4207(5) 0.5749(5) 0.0328(8) Uani 1 1 d .
H6 H -0.2683 0.4753 0.6874 0.039 Uiso 1 1 calc R
C7 C 0.5031(7) 0.2050(5) -0.0143(4) 0.0333(8) Uani 1 1 d .

loop_
_atom_site_aniso_label
_atom_site_aniso_U_11
_atom_site_aniso_U_22
_atom_site_aniso_U_33
_atom_site_aniso_U_23
_atom_site_aniso_U_13
_atom_site_aniso_U_12
Cd1 0.0242(2) 0.0444(3) 0.0270(2) 0.00810(17) 0.00804(16) 0.00711(16)
S1 0.0311(5) 0.0467(6) 0.0430(6) 0.0199(5) 0.0133(4) 0.0081(4)
N1 0.0281(16) 0.0351(16) 0.0284(17) 0.0103(13) 0.0069(13) 0.0060(13)
N2 0.0348(18) 0.0387(18) 0.0336(18) 0.0093(15) 0.0130(15) 0.0104(14)
N3 0.0271(19) 0.052(2) 0.050(2) 0.0172(17) 0.0071(16) 0.0017(15)
C1 0.027(2) 0.037(2) 0.038(2) 0.0120(17) 0.0078(17) 0.0101(16)
C2 0.034(2) 0.045(2) 0.034(2) 0.0167(18) -0.0006(17) 0.0114(17)
C3 0.035(2) 0.038(2) 0.0217(19) 0.0084(16) 0.0023(15) 0.0020(16)
C4 0.0305(19) 0.0305(18) 0.0262(19) 0.0102(15) 0.0071(15) 0.0029(15)
C5 0.027(2) 0.038(2) 0.0269(19) 0.0104(16) 0.0009(15) 0.0083(16)
C6 0.037(2) 0.0336(19) 0.0274(19) 0.0072(16) 0.0137(17) 0.0050(16)
C7 0.033(2) 0.038(2) 0.0257(19) 0.0104(16) 0.0008(16) 0.0107(17)

loop_
_atom_type_symbol
_atom_type_description
_atom_type_scat_dispersion_real
_atom_type_scat_dispersion_imag
_atom_type_scat_source
Cd Cd -0.8075 1.2024 'International Tables Vol C Tables 4.2.6.8 and 6.1.1.4'
S S 0.1246 0.1234 'International Tables Vol C Tables 4.2.6.8 and 6.1.1.4'
N N 0.0061 0.0033 'International Tables Vol C Tables 4.2.6.8 and 6.1.1.4'
C C 0.0033 0.0016 'International Tables Vol C Tables 4.2.6.8 and 6.1.1.4'
H H 0.0000 0.0000 'International Tables Vol C Tables 4.2.6.8 and 6.1.1.4'

loop_
_geom_angle_atom_site_label_1
_geom_angle_atom_site_label_2
_geom_angle_atom_site_label_3
_geom_angle
_geom_angle_site_symmetry_1
_geom_angle_site_symmetry_3
N3 Cd1 N3 180.00(19) . 2
N3 Cd1 N1 93.45(11) . .
N3 Cd1 N1 86.55(11) 2 .
N3 Cd1 N1 86.55(11) . 2
N3 Cd1 N1 93.45(11) 2 2
N1 Cd1 N1 180.00(15) . 2
N3 Cd1 S1 91.75(9) . 2_655
N3 Cd1 S1 88.25(9) 2 2_655
N1 Cd1 S1 89.38(7) . 2_655
N1 Cd1 S1 90.62(7) 2 2_655
N3 Cd1 S1 88.25(9) . 1_455
N3 Cd1 S1 91.75(9) 2 1_455
N1 Cd1 S1 90.62(7) . 1_455
N1 Cd1 S1 89.38(7) 2 1_455
S1 Cd1 S1 180.0 2_655 1_455
C7 S1 Cd1 101.83(13) . 1_655
C5 N1 C1 116.7(3) . .
C5 N1 Cd1 118.6(2) . .
C1 N1 Cd1 124.7(2) . .
C6 N2 N2 112.4(4) . 2_466
C7 N3 Cd1 163.3(3) . .
N1 C1 C2 123.2(3) . .
N1 C1 H1 118.4 . .
C2 C1 H1 118.4 . .
C1 C2 C3 118.9(3) . .
C1 C2 H2 120.5 . .
C3 C2 H2 120.5 . .
C2 C3 C4 119.0(3) . .
C2 C3 H3 120.5 . .
C4 C3 H3 120.5 . .
C3 C4 C5 118.1(3) . .
C3 C4 C6 122.2(3) . .
C5 C4 C6 119.6(3) . .
N1 C5 C4 123.9(3) . .
N1 C5 H5 118.0 . .
C4 C5 H5 118.0 . .
N2 C6 C4 119.1(3) . .
N2 C6 H6 120.5 . .
C4 C6 H6 120.5 . .
N3 C7 S1 179.6(4) . .

loop_
_geom_bond_atom_site_label_1
_geom_bond_atom_site_label_2
_geom_bond_distance
_geom_bond_site_symmetry_2
Cd1 N3 2.318(3) .
Cd1 N3 2.318(3) 2
Cd1 N1 2.367(3) .
Cd1 N1 2.367(3) 2
Cd1 S1 2.7846(11) 2_655
Cd1 S1 2.7846(11) 1_455
S1 C7 1.659(4) .
S1 Cd1 2.7846(11) 1_655
N1 C5 1.340(4) .
N1 C1 1.344(4) .
N2 C6 1.278(5) .
N2 N2 1.409(6) 2_466
N3 C7 1.155(5) .
C1 C2 1.378(6) .
C1 H1 0.9300 .
C2 C3 1.379(5) .
C2 H2 0.9300 .
C3 C4 1.381(5) .
C3 H3 0.9300 .
C4 C5 1.381(5) .
C4 C6 1.464(5) .
C5 H5 0.9300 .
C6 H6 0.9300 .
